data_7060457
loop_
_publ_author_name
'Hasegawa, Ryohei'
'Iwakiri, Shinji'
'Kubo, Yuji'

_publ_section_title
;
 Synthesis and triplet sensitization of bis(arylselanyl)BOPHYs; potential
 application in triplet--triplet annihilation upconversion
;
_journal_issue 13
_journal_name_full 'New Journal of Chemistry'
_journal_page_first 6091
_journal_page_last 6099
_journal_paper_doi 10.1039/D1NJ00721A
_journal_volume 45
_journal_year 2021
_chemical_formula_sum 'C26 H24 B2 F4 N4 Se2'
_chemical_formula_weight 648.03
_space_group_crystal_system monoclinic
_space_group_IT_number 15
_space_group_name_Hall '-C 2yc'
_space_group_name_H-M_alt 'C 1 2/c 1'
_atom_sites_solution_hydrogens geom
_atom_sites_solution_secondary isomor
_audit_update_record
;
2021-01-20 deposited with the CCDC.	2021-03-12 downloaded from the CCDC.
;
_cell_angle_alpha 90
_cell_angle_beta 120.3860(10)
_cell_angle_gamma 90
_cell_formula_units_Z 4
_cell_length_a 25.0876(11)
_cell_length_b 5.2205(2)
_cell_length_c 22.5474(9)
_cell_measurement_reflns_used 8291
_cell_measurement_temperature 120.(2)
_cell_measurement_theta_max 66.5470
_cell_measurement_theta_min 3.5296
_cell_volume 2547.39(18)
_computing_cell_refinement 'SAINT V8.40A (Bruker Nano, Inc., 2019)'
_computing_data_reduction 'SAINT V8.40A (Bruker Nano, Inc., 2019)'
_computing_structure_refinement 'SHELXL-2018/3 (Sheldrick, 2018)'
_computing_structure_solution 'SHELXT 2014/5 (Sheldrick, 2014)'
_diffrn_ambient_temperature 120.(2)
_diffrn_detector_area_resol_mean 7.3910
_diffrn_measured_fraction_theta_full 0.960
_diffrn_measured_fraction_theta_max 0.960
_diffrn_measurement_device_type 'Bruker D8 venture'
_diffrn_measurement_method '\f and \w scans'
_diffrn_radiation_type CuK\a
_diffrn_radiation_wavelength 1.54178
_diffrn_reflns_av_R_equivalents 0.0342
_diffrn_reflns_av_unetI/netI 0.0277
_diffrn_reflns_limit_h_max 29
_diffrn_reflns_limit_h_min -29
_diffrn_reflns_limit_k_max 4
_diffrn_reflns_limit_k_min -6
_diffrn_reflns_limit_l_max 26
_diffrn_reflns_limit_l_min -26
_diffrn_reflns_number 9290
_diffrn_reflns_theta_full 66.54
_diffrn_reflns_theta_max 66.54
_diffrn_reflns_theta_min 4.08
_exptl_absorpt_coefficient_mu 4.101
_exptl_absorpt_correction_T_max 0.49
_exptl_absorpt_correction_T_min 0.32
_exptl_absorpt_correction_type multi-scan
_exptl_absorpt_process_details
;
SADABS-2016/2 - Bruker AXS area detector scaling and absorption correction
;
_exptl_crystal_colour orange
_exptl_crystal_density_diffrn 1.690
_exptl_crystal_density_method 'not measured'
_exptl_crystal_description prism
_exptl_crystal_F_000 1288
_exptl_crystal_size_max 0.4
_exptl_crystal_size_mid 0.2
_exptl_crystal_size_min 0.2
_refine_diff_density_max 0.304
_refine_diff_density_min -0.320
_refine_ls_extinction_method none
_refine_ls_goodness_of_fit_ref 1.171
_refine_ls_hydrogen_treatment constr
_refine_ls_matrix_type full
_refine_ls_number_parameters 174
_refine_ls_number_reflns 2160
_refine_ls_number_restraints 0
_refine_ls_restrained_S_all 1.171
_refine_ls_R_factor_all 0.0255
_refine_ls_R_factor_gt 0.0254
_refine_ls_shift/su_max 0.002
_refine_ls_shift/su_mean 0.000
_refine_ls_structure_factor_coef Fsqd
_refine_ls_weighting_details 'w=1/[\s^2^(Fo^2^)+5.9672P] where P=(Fo^2^+2Fc^2^)/3'
_refine_ls_weighting_scheme calc
_refine_ls_wR_factor_gt 0.0603
_refine_ls_wR_factor_ref 0.0604
_reflns_number_gt 2143
_reflns_number_total 2160
_reflns_threshold_expression 'I > 2\s(I)'
_cod_data_source_file d1nj00721a2.cif
_cod_data_source_block 20201204
_cod_depositor_comments
;
The following automatic conversions were performed:

data item '_exptl_absorpt_correction_type' value 'Multi-Scan' was
changed to 'multi-scan' in accordance with the
/home/data/users/saulius/crontab/automatic-downloads/rss-feeds/RSC/lib/dictionaries/cif_core.dic
dictionary named 'cif_core.dic' version 2.4.2 last updated on
2011-04-26.

Automatic conversion script
Id: cif_fix_values 7556 2019-12-06 15:28:31Z antanas 

 Adding full bibliography for 7060457.cif.
;
_cod_database_code 7060457

loop_
_space_group_symop_operation_xyz
'x, y, z'
'-x, y, -z+1/2'
'x+1/2, y+1/2, z'
'-x+1/2, y+1/2, -z+1/2'
'-x, -y, -z'
'x, -y, z-1/2'
'-x+1/2, -y+1/2, -z'
'x+1/2, -y+1/2, z-1/2'

loop_
_atom_site_type_symbol
_atom_site_label
_atom_site_fract_x
_atom_site_fract_y
_atom_site_fract_z
_atom_site_U_iso_or_equiv
_atom_site_adp_type
_atom_site_calc_flag
_atom_site_refinement_flags_adp
_atom_site_refinement_flags_occupancy
_atom_site_refinement_flags_posn
_atom_site_occupancy
_atom_site_disorder_assembly
_atom_site_disorder_group
Se Se1 0.34540(2) 0.74246(4) 0.58820(2) 0.01890(11) Uani d . . . 1 . .
B B1 0.40524(10) 0.0629(4) 0.44528(11) 0.0146(4) Uani d . . . 1 . .
F F1 0.39062(5) 0.2018(2) 0.38667(6) 0.0206(3) Uani d . . . 1 . .
N N1 0.40942(8) 0.2356(3) 0.50176(9) 0.0145(4) Uani d . . . 1 . .
C C1 0.33952(11) 0.2730(5) 0.76270(12) 0.0268(5) Uani d . . . 1 . .
H H00J 0.33774 0.180493 0.797938 0.032 Uiso calc U . R 1 . .
N N2 0.52701(7) 0.0565(3) 0.52628(8) 0.0139(3) Uani d . . . 1 . .
F F2 0.36495(5) -0.1381(2) 0.42973(6) 0.0202(3) Uani d . . . 1 . .
C C2 0.30393(10) 0.4892(5) 0.73483(11) 0.0265(5) Uani d . . . 1 . .
H H00K 0.277871 0.546656 0.751339 0.032 Uiso calc U . R 1 . .
C C3 0.30583(10) 0.6233(4) 0.68300(11) 0.0223(5) Uani d . . . 1 . .
H H3 0.280612 0.770473 0.663534 0.027 Uiso calc U . R 1 . .
C C4 0.34475(9) 0.5423(4) 0.65935(10) 0.0161(4) Uani d . . . 1 . .
C C5 0.38120(9) 0.3257(4) 0.68767(11) 0.0192(4) Uani d . . . 1 . .
H H5 0.408063 0.270258 0.672033 0.023 Uiso calc U . R 1 . .
C C6 0.37813(10) 0.1912(5) 0.73875(11) 0.0250(5) Uani d . . . 1 . .
H H00L 0.402589 0.041754 0.757675 0.03 Uiso calc U . R 1 . .
C C10 0.45409(9) 0.5151(4) 0.59194(10) 0.0154(4) Uani d . . . 1 . .
C C11 0.50080(10) 0.6657(4) 0.65260(11) 0.0211(4) Uani d . . . 1 . .
H H00B 0.540999 0.655122 0.65537 0.032 Uiso calc U . R 1 . .
H H11 0.504258 0.595356 0.694713 0.032 Uiso calc U . R 1 . .
H H00F 0.487723 0.845155 0.647451 0.032 Uiso calc U . R 1 . .
C C12 0.46563(9) 0.3337(4) 0.55358(10) 0.0142(4) Uani d . . . 1 . .
C C13 0.52105(9) 0.2416(4) 0.56227(10) 0.0148(4) Uani d . . . 1 . .
H H13 0.557943 0.318851 0.597241 0.018 Uiso calc U . R 1 . .
C C8 0.36337(9) 0.3525(4) 0.50584(10) 0.0157(4) Uani d . . . 1 . .
C C7 0.29711(10) 0.3022(5) 0.45556(11) 0.0214(4) Uani d . . . 1 . .
H H00G 0.289521 0.324601 0.408756 0.032 Uiso calc U . R 1 . .
H H00H 0.271372 0.422423 0.463513 0.032 Uiso calc U . R 1 . .
H H00I 0.28678 0.126325 0.461281 0.032 Uiso calc U . R 1 . .
C C9 0.39000(9) 0.5233(4) 0.56207(10) 0.0160(4) Uani d . . . 1 . .

loop_
_atom_site_aniso_label
_atom_site_aniso_U_11
_atom_site_aniso_U_22
_atom_site_aniso_U_33
_atom_site_aniso_U_12
_atom_site_aniso_U_13
_atom_site_aniso_U_23
Se1 0.02498(15) 0.01882(15) 0.01945(14) 0.00988(8) 0.01606(11) 0.00429(8)
B1 0.0133(10) 0.0190(11) 0.0124(10) 0.0018(9) 0.0071(9) 0.0000(9)
F1 0.0220(6) 0.0273(7) 0.0137(6) 0.0080(5) 0.0099(5) 0.0044(5)
N1 0.0135(8) 0.0177(9) 0.0125(8) 0.0028(6) 0.0069(7) 0.0004(6)
C1 0.0245(12) 0.0359(13) 0.0167(11) -0.0090(9) 0.0080(9) 0.0026(9)
N2 0.0115(8) 0.0183(8) 0.0111(7) 0.0005(6) 0.0051(6) -0.0020(6)
F2 0.0153(6) 0.0225(6) 0.0244(6) -0.0030(5) 0.0112(5) -0.0060(5)
C2 0.0252(11) 0.0374(13) 0.0228(11) -0.0039(10) 0.0165(9) -0.0041(10)
C3 0.0218(10) 0.0263(12) 0.0220(11) 0.0046(9) 0.0133(9) -0.0004(9)
C4 0.0159(9) 0.0192(10) 0.0125(9) -0.0010(8) 0.0069(8) -0.0031(8)
C5 0.0187(10) 0.0196(10) 0.0189(10) 0.0013(8) 0.0091(8) -0.0008(8)
C6 0.0232(11) 0.0238(11) 0.0225(11) 0.0003(9) 0.0075(9) 0.0049(9)
C10 0.0196(10) 0.0156(10) 0.0146(9) 0.0032(8) 0.0114(8) 0.0022(8)
C11 0.0230(11) 0.0227(11) 0.0204(10) -0.0002(9) 0.0130(9) -0.0067(9)
C12 0.0151(9) 0.0154(10) 0.0122(9) 0.0006(8) 0.0070(8) 0.0005(8)
C13 0.0158(10) 0.0168(10) 0.0126(9) 0.0000(7) 0.0078(8) -0.0005(7)
C8 0.0172(10) 0.0182(10) 0.0150(9) 0.0053(8) 0.0106(8) 0.0039(8)
C7 0.0166(10) 0.0294(12) 0.0191(10) 0.0066(9) 0.0097(9) -0.0002(9)
C9 0.0198(10) 0.0184(10) 0.0152(9) 0.0060(8) 0.0127(8) 0.0025(8)

loop_
_atom_type_symbol
_atom_type_description
_atom_type_scat_dispersion_real
_atom_type_scat_dispersion_imag
_atom_type_scat_source
C C 0.0181 0.0091 'International Tables Vol C Tables 4.2.6.8 and 6.1.1.4'
H H 0.0000 0.0000 'International Tables Vol C Tables 4.2.6.8 and 6.1.1.4'
B B 0.0090 0.0039 'International Tables Vol C Tables 4.2.6.8 and 6.1.1.4'
F F 0.0727 0.0534 'International Tables Vol C Tables 4.2.6.8 and 6.1.1.4'
N N 0.0311 0.0180 'International Tables Vol C Tables 4.2.6.8 and 6.1.1.4'
Se Se -0.7943 1.1372 'International Tables Vol C Tables 4.2.6.8 and 6.1.1.4'

loop_
_geom_angle_atom_site_label_1
_geom_angle_atom_site_label_2
_geom_angle_atom_site_label_3
_geom_angle_site_symmetry_1
_geom_angle_site_symmetry_3
_geom_angle
_geom_angle_publ_flag
C9 Se1 C4 . . 100.80(8) ?
F2 B1 F1 . . 110.55(16) ?
F2 B1 N1 . . 113.39(16) ?
F1 B1 N1 . . 111.23(17) ?
F2 B1 N2 . 5_656 107.36(16) ?
F1 B1 N2 . 5_656 107.45(15) ?
N1 B1 N2 . 5_656 106.54(15) ?
C8 N1 C12 . . 108.29(17) ?
C8 N1 B1 . . 128.78(17) ?
C12 N1 B1 . . 122.09(16) ?
C2 C1 C6 . . 119.4(2) ?
C2 C1 H00J . . 120.3 ?
C6 C1 H00J . . 120.3 ?
C13 N2 N2 . 5_656 117.83(19) ?
C13 N2 B1 . 5_656 117.69(16) ?
N2 N2 B1 5_656 5_656 123.31(19) ?
C1 C2 C3 . . 120.6(2) ?
C1 C2 H00K . . 119.7 ?
C3 C2 H00K . . 119.7 ?
C2 C3 C4 . . 120.0(2) ?
C2 C3 H3 . . 120.0 ?
C4 C3 H3 . . 120.0 ?
C5 C4 C3 . . 119.76(19) ?
C5 C4 Se1 . . 122.98(15) ?
C3 C4 Se1 . . 117.26(16) ?
C6 C5 C4 . . 119.6(2) ?
C6 C5 H5 . . 120.2 ?
C4 C5 H5 . . 120.2 ?
C5 C6 C1 . . 120.6(2) ?
C5 C6 H00L . . 119.7 ?
C1 C6 H00L . . 119.7 ?
C9 C10 C12 . . 105.61(17) ?
C9 C10 C11 . . 127.12(18) ?
C12 C10 C11 . . 127.26(18) ?
C10 C11 H00B . . 109.5 ?
C10 C11 H11 . . 109.5 ?
H00B C11 H11 . . 109.5 ?
C10 C11 H00F . . 109.5 ?
H00B C11 H00F . . 109.5 ?
H11 C11 H00F . . 109.5 ?
C13 C12 N1 . . 120.43(18) ?
C13 C12 C10 . . 130.45(19) ?
N1 C12 C10 . . 109.05(17) ?
N2 C13 C12 . . 125.76(19) ?
N2 C13 H13 . . 117.1 ?
C12 C13 H13 . . 117.1 ?
N1 C8 C9 . . 108.32(17) ?
N1 C8 C7 . . 122.22(18) ?
C9 C8 C7 . . 129.43(18) ?
C8 C7 H00G . . 109.5 ?
C8 C7 H00H . . 109.5 ?
H00G C7 H00H . . 109.5 ?
C8 C7 H00I . . 109.5 ?
H00G C7 H00I . . 109.5 ?
H00H C7 H00I . . 109.5 ?
C10 C9 C8 . . 108.70(17) ?
C10 C9 Se1 . . 125.98(15) ?
C8 C9 Se1 . . 125.20(15) ?

loop_
_geom_bond_atom_site_label_1
_geom_bond_atom_site_label_2
_geom_bond_site_symmetry_2
_geom_bond_distance
_geom_bond_publ_flag
Se1 C9 . 1.8906(19) ?
Se1 C4 . 1.922(2) ?
B1 F2 . 1.374(3) ?
B1 F1 . 1.384(3) ?
B1 N1 . 1.520(3) ?
B1 N2 5_656 1.608(3) ?
N1 C8 . 1.350(3) ?
N1 C12 . 1.396(3) ?
C1 C2 . 1.378(4) ?
C1 C6 . 1.393(4) ?
C1 H00J . 0.95 ?
N2 C13 . 1.318(3) ?
N2 N2 5_656 1.401(3) ?
C2 C3 . 1.384(3) ?
C2 H00K . 0.95 ?
C3 C4 . 1.394(3) ?
C3 H3 . 0.95 ?
C4 C5 . 1.390(3) ?
C5 C6 . 1.384(3) ?
C5 H5 . 0.95 ?
C6 H00L . 0.95 ?
C10 C9 . 1.395(3) ?
C10 C12 . 1.408(3) ?
C10 C11 . 1.497(3) ?
C11 H00B . 0.98 ?
C11 H11 . 0.98 ?
C11 H00F . 0.98 ?
C12 C13 . 1.388(3) ?
C13 H13 . 0.95 ?
C8 C9 . 1.411(3) ?
C8 C7 . 1.487(3) ?
C7 H00G . 0.98 ?
C7 H00H . 0.98 ?
C7 H00I . 0.98 ?
